data_7026683
loop_
_publ_author_name
'Saparov, Bayrammurad'
'Bobev, Svilen'

_publ_section_title
;
 Synthesis, crystal and electronic structures of the new quaternary phases
 A5Cd2Sb5F (A = Sr, Ba, Eu), and Ba5Cd2Sb5O(x) (0.5&lt;x&lt;0.7).
;
_journal_issue 47
_journal_name_full 'Dalton transactions (Cambridge, England : 2003)'
_journal_page_first 11335
_journal_page_last 11343
_journal_paper_doi 10.1039/c0dt00595a
_journal_volume 39
_journal_year 2010
_chemical_formula_moiety 'Ba5 Cd2 O0.62 Sb5'
_chemical_formula_sum 'Ba5 Cd2 O0.62 Sb5'
_chemical_formula_weight 1530.13
_chemical_name_systematic
;
?
;
_space_group_IT_number 63
_symmetry_cell_setting orthorhombic
_symmetry_space_group_name_Hall '-C 2c 2'
_symmetry_space_group_name_H-M 'C m c m'
_atom_sites_solution_primary direct
_atom_sites_solution_secondary difmap
_audit_creation_method SHELXL-97
_cell_angle_alpha 90.00
_cell_angle_beta 90.00
_cell_angle_gamma 90.00
_cell_formula_units_Z 4
_cell_length_a 4.9546(7)
_cell_length_b 23.281(3)
_cell_length_c 15.279(2)
_cell_measurement_reflns_used 1052
_cell_measurement_temperature 120(2)
_cell_measurement_theta_max 26.37
_cell_measurement_theta_min 1.75
_cell_volume 1762.4(4)
_computing_cell_refinement 'Bruker SMART'
_computing_data_collection 'Bruker SMART'
_computing_data_reduction 'Bruker SAINT'
_computing_molecular_graphics 'Bruker SHELXTL'
_computing_publication_material 'Bruker SHELXTL'
_computing_structure_refinement 'SHELXL-97 (Sheldrick, 1997)'
_computing_structure_solution 'SHELXS-97 (Sheldrick, 1990)'
_diffrn_ambient_temperature 120(2)
_diffrn_measured_fraction_theta_full 1.000
_diffrn_measured_fraction_theta_max 1.000
_diffrn_measurement_device_type 'CCD area detector'
_diffrn_measurement_method 'phi and omega scans'
_diffrn_radiation_monochromator graphite
_diffrn_radiation_source 'fine-focus sealed tube'
_diffrn_radiation_type MoK\a
_diffrn_radiation_wavelength 0.71073
_diffrn_reflns_av_R_equivalents 0.0495
_diffrn_reflns_av_sigmaI/netI 0.0239
_diffrn_reflns_limit_h_max 6
_diffrn_reflns_limit_h_min -6
_diffrn_reflns_limit_k_max 28
_diffrn_reflns_limit_k_min -28
_diffrn_reflns_limit_l_max 19
_diffrn_reflns_limit_l_min -19
_diffrn_reflns_number 10510
_diffrn_reflns_theta_full 26.37
_diffrn_reflns_theta_max 26.37
_diffrn_reflns_theta_min 1.75
_exptl_absorpt_coefficient_mu 20.819
_exptl_absorpt_correction_T_max 0.6033
_exptl_absorpt_correction_T_min 0.5294
_exptl_absorpt_correction_type multi-scan
_exptl_absorpt_process_details
;
SADABS (Sheldrick, 2003)
;
_exptl_crystal_colour black
_exptl_crystal_density_diffrn 5.767
_exptl_crystal_density_method 'not measured'
_exptl_crystal_description needle
_exptl_crystal_F_000 2544
_exptl_crystal_size_max 0.04
_exptl_crystal_size_mid 0.03
_exptl_crystal_size_min 0.03
_refine_diff_density_max 2.174
_refine_diff_density_min -1.356
_refine_diff_density_rms 0.341
_refine_ls_extinction_method none
_refine_ls_goodness_of_fit_ref 1.080
_refine_ls_matrix_type full
_refine_ls_number_parameters 49
_refine_ls_number_reflns 1052
_refine_ls_number_restraints 0
_refine_ls_restrained_S_all 1.080
_refine_ls_R_factor_all 0.0248
_refine_ls_R_factor_gt 0.0217
_refine_ls_shift/su_max 0.001
_refine_ls_shift/su_mean 0.000
_refine_ls_structure_factor_coef Fsqd
_refine_ls_weighting_details 'calc w=1/[\s^2^(Fo^2^)+(0.0231P)^2^+2.3249P] where P=(Fo^2^+2Fc^2^)/3'
_refine_ls_weighting_scheme calc
_refine_ls_wR_factor_gt 0.0484
_refine_ls_wR_factor_ref 0.0497
_reflns_number_gt 960
_reflns_number_total 1052
_reflns_threshold_expression >2sigma(I)
_cod_data_source_file c0dt00595a.txt
_cod_data_source_block Ba5Cd2Sb5O0.62
_cod_original_cell_volume 1762.5(4)
_cod_original_sg_symbol_Hall -C2c2
_cod_original_sg_symbol_H-M Cmcm
_cod_database_code 7026683

loop_
_symmetry_equiv_pos_as_xyz
'x, y, z'
'-x, -y, z+1/2'
'-x, y, -z+1/2'
'x, -y, -z'
'x+1/2, y+1/2, z'
'-x+1/2, -y+1/2, z+1/2'
'-x+1/2, y+1/2, -z+1/2'
'x+1/2, -y+1/2, -z'
'-x, -y, -z'
'x, y, -z-1/2'
'x, -y, z-1/2'
'-x, y, z'
'-x+1/2, -y+1/2, -z'
'x+1/2, y+1/2, -z-1/2'
'x+1/2, -y+1/2, z-1/2'
'-x+1/2, y+1/2, z'

loop_
_atom_site_label
_atom_site_type_symbol
_atom_site_fract_x
_atom_site_fract_y
_atom_site_fract_z
_atom_site_U_iso_or_equiv
_atom_site_adp_type
_atom_site_occupancy
_atom_site_symmetry_multiplicity
_atom_site_calc_flag
_atom_site_refinement_flags
Sb1 Sb 0.0000 0.14826(2) 0.00959(3) 0.00997(14) Uani 1 2 d S
Sb2 Sb 0.0000 0.48810(2) 0.15801(4) 0.01192(14) Uani 1 2 d S
Sb3 Sb 0.0000 0.29175(3) 0.2500 0.01018(18) Uani 1 4 d S
Ba1 Ba 0.0000 0.27430(2) 0.61802(4) 0.01834(15) Uani 1 2 d S
Ba2 Ba 0.07261(19) 0.09593(4) 0.2500 0.0154(4) Uani 0.501(2) 2 d SP
Ba3 Ba 0.0000 0.89814(3) 0.2500 0.00962(16) Uani 1 4 d S
Ba4 Ba 0.0000 0.0000 0.0000 0.01046(16) Uani 1 4 d S
Cd1 Cd 0.0000 0.36583(3) 0.08939(4) 0.01193(15) Uani 1 2 d S
O1 O 0.0000 0.6496(5) 0.2500 0.016(4) Uani 0.62(3) 4 d SP

loop_
_atom_site_aniso_label
_atom_site_aniso_U_11
_atom_site_aniso_U_22
_atom_site_aniso_U_33
_atom_site_aniso_U_23
_atom_site_aniso_U_13
_atom_site_aniso_U_12
Sb1 0.0079(3) 0.0112(3) 0.0108(3) -0.0009(2) 0.000 0.000
Sb2 0.0091(3) 0.0183(3) 0.0083(3) 0.0013(2) 0.000 0.000
Sb3 0.0090(4) 0.0120(4) 0.0095(4) 0.000 0.000 0.000
Ba1 0.0099(3) 0.0246(3) 0.0205(3) 0.0116(2) 0.000 0.000
Ba2 0.0198(8) 0.0134(5) 0.0131(5) 0.000 0.000 -0.0039(3)
Ba3 0.0072(3) 0.0111(4) 0.0106(4) 0.000 0.000 0.000
Ba4 0.0103(4) 0.0119(4) 0.0092(3) 0.0012(3) 0.000 0.000
Cd1 0.0086(3) 0.0164(3) 0.0108(3) -0.0013(2) 0.000 0.000
O1 0.008(7) 0.010(8) 0.031(9) 0.000 0.000 0.000

loop_
_atom_type_symbol
_atom_type_description
_atom_type_scat_dispersion_real
_atom_type_scat_dispersion_imag
_atom_type_scat_source
O O 0.0106 0.0060 'International Tables Vol C Tables 4.2.6.8 and 6.1.1.4'
Cd Cd -0.8075 1.2024 'International Tables Vol C Tables 4.2.6.8 and 6.1.1.4'
Sb Sb -0.5866 1.5461 'International Tables Vol C Tables 4.2.6.8 and 6.1.1.4'
Ba Ba -0.3244 2.2819 'International Tables Vol C Tables 4.2.6.8 and 6.1.1.4'

loop_
_geom_angle_atom_site_label_1
_geom_angle_atom_site_label_2
_geom_angle_atom_site_label_3
_geom_angle
_geom_angle_site_symmetry_1
_geom_angle_site_symmetry_3
Cd1 Sb1 Cd1 116.02(3) 13_455 13
Cd1 Sb1 Ba4 82.292(16) 13_455 .
Cd1 Sb1 Ba4 82.292(16) 13 .
Cd1 Sb1 Ba1 155.18(2) 13_455 6_554
Cd1 Sb1 Ba1 72.613(16) 13 6_554
Ba4 Sb1 Ba1 122.499(14) . 6_554
Cd1 Sb1 Ba1 72.613(16) 13_455 6_454
Cd1 Sb1 Ba1 155.18(2) 13 6_454
Ba4 Sb1 Ba1 122.499(14) . 6_454
Ba1 Sb1 Ba1 90.67(2) 6_554 6_454
Cd1 Sb1 Ba1 78.871(17) 13_455 10_556
Cd1 Sb1 Ba1 78.871(17) 13 10_556
Ba4 Sb1 Ba1 143.97(2) . 10_556
Ba1 Sb1 Ba1 80.335(18) 6_554 10_556
Ba1 Sb1 Ba1 80.335(18) 6_454 10_556
Cd1 Sb1 Ba2 112.06(2) 13_455 3
Cd1 Sb1 Ba2 122.18(2) 13 3
Ba4 Sb1 Ba2 74.153(17) . 3
Ba1 Sb1 Ba2 77.20(2) 6_554 3
Ba1 Sb1 Ba2 69.320(19) 6_454 3
Ba1 Sb1 Ba2 141.63(2) 10_556 3
Cd1 Sb1 Ba2 122.18(2) 13_455 .
Cd1 Sb1 Ba2 112.06(2) 13 .
Ba4 Sb1 Ba2 74.153(17) . .
Ba1 Sb1 Ba2 69.32(2) 6_554 .
Ba1 Sb1 Ba2 77.20(2) 6_454 .
Ba1 Sb1 Ba2 141.63(2) 10_556 .
Ba2 Sb1 Ba2 10.62(3) 3 .
Sb2 Sb2 Cd1 110.220(16) 10_556 .
Sb2 Sb2 Ba4 134.083(9) 10_556 5_455
Cd1 Sb2 Ba4 80.474(14) . 5_455
Sb2 Sb2 Ba4 134.083(9) 10_556 5
Cd1 Sb2 Ba4 80.474(14) . 5
Ba4 Sb2 Ba4 91.102(17) 5_455 5
Sb2 Sb2 Ba3 66.573(10) 10_556 5_445
Cd1 Sb2 Ba3 65.262(16) . 5_445
Ba4 Sb2 Ba3 79.845(10) 5_455 5_445
Ba4 Sb2 Ba3 145.50(2) 5 5_445
Sb2 Sb2 Ba3 66.573(10) 10_556 5_545
Cd1 Sb2 Ba3 65.262(16) . 5_545
Ba4 Sb2 Ba3 145.50(2) 5_455 5_545
Ba4 Sb2 Ba3 79.845(10) 5 5_545
Ba3 Sb2 Ba3 88.97(2) 5_445 5_545
Sb2 Sb2 Ba2 66.830(11) 10_556 7
Cd1 Sb2 Ba2 142.695(17) . 7
Ba4 Sb2 Ba2 129.85(2) 5_455 7
Ba4 Sb2 Ba2 78.139(13) 5 7
Ba3 Sb2 Ba2 132.470(19) 5_445 7
Ba3 Sb2 Ba2 81.06(2) 5_545 7
Sb2 Sb2 Ba2 66.830(11) 10_556 5_455
Cd1 Sb2 Ba2 142.695(18) . 5_455
Ba4 Sb2 Ba2 78.139(13) 5_455 5_455
Ba4 Sb2 Ba2 129.85(2) 5 5_455
Ba3 Sb2 Ba2 81.06(2) 5_445 5_455
Ba3 Sb2 Ba2 132.470(19) 5_545 5_455
Ba2 Sb2 Ba2 72.70(3) 7 5_455
Sb2 Sb2 Ba2 69.643(9) 10_556 5
Cd1 Sb2 Ba2 134.689(16) . 5
Ba4 Sb2 Ba2 133.92(2) 5_455 5
Ba4 Sb2 Ba2 72.011(12) 5 5
Ba3 Sb2 Ba2 136.198(18) 5_445 5
Ba3 Sb2 Ba2 74.797(19) 5_545 5
Ba2 Sb2 Ba2 8.25(2) 7 5
Ba2 Sb2 Ba2 80.95(2) 5_455 5
Sb2 Sb2 Ba2 69.643(9) 10_556 7_455
Cd1 Sb2 Ba2 134.689(16) . 7_455
Ba4 Sb2 Ba2 72.011(12) 5_455 7_455
Ba4 Sb2 Ba2 133.92(2) 5 7_455
Ba3 Sb2 Ba2 74.797(19) 5_445 7_455
Ba3 Sb2 Ba2 136.198(18) 5_545 7_455
Ba2 Sb2 Ba2 80.95(2) 7 7_455
Ba2 Sb2 Ba2 8.25(2) 5_455 7_455
Ba2 Sb2 Ba2 89.19(3) 5 7_455
Cd1 Sb3 Cd1 109.80(3) 10_556 .
Cd1 Sb3 Ba3 66.013(15) 10_556 5_545
Cd1 Sb3 Ba3 66.012(15) . 5_545
Cd1 Sb3 Ba3 66.013(15) 10_556 5_445
Cd1 Sb3 Ba3 66.012(15) . 5_445
Ba3 Sb3 Ba3 90.01(3) 5_545 5_445
Cd1 Sb3 Ba1 135.628(9) 10_556 6_454
Cd1 Sb3 Ba1 77.530(15) . 6_454
Ba3 Sb3 Ba1 143.213(15) 5_545 6_454
Ba3 Sb3 Ba1 79.198(13) 5_445 6_454
Cd1 Sb3 Ba1 77.529(15) 10_556 13_556
Cd1 Sb3 Ba1 135.628(9) . 13_556
Ba3 Sb3 Ba1 79.198(13) 5_545 13_556
Ba3 Sb3 Ba1 143.213(15) 5_445 13_556
Ba1 Sb3 Ba1 128.58(3) 6_454 13_556
Cd1 Sb3 Ba1 77.529(15) 10_556 13_456
Cd1 Sb3 Ba1 135.628(9) . 13_456
Ba3 Sb3 Ba1 143.213(15) 5_545 13_456
Ba3 Sb3 Ba1 79.198(13) 5_445 13_456
Ba1 Sb3 Ba1 69.33(2) 6_454 13_456
Ba1 Sb3 Ba1 88.655(18) 13_556 13_456
Cd1 Sb3 Ba1 135.628(9) 10_556 6_554
Cd1 Sb3 Ba1 77.530(15) . 6_554
Ba3 Sb3 Ba1 79.198(13) 5_545 6_554
Ba3 Sb3 Ba1 143.213(15) 5_445 6_554
Ba1 Sb3 Ba1 88.655(18) 6_454 6_554
Ba1 Sb3 Ba1 69.33(2) 13_556 6_554
Ba1 Sb3 Ba1 128.58(3) 13_456 6_554
O1 Ba1 Sb1 90.91(14) 9_566 6_455
O1 Ba1 Sb1 90.91(14) 9_566 6
Sb1 Ba1 Sb1 90.67(2) 6_455 6
O1 Ba1 Sb1 164.9(2) 9_566 10_556
Sb1 Ba1 Sb1 99.666(18) 6_455 10_556
Sb1 Ba1 Sb1 99.666(18) 6 10_556
O1 Ba1 Sb3 81.89(15) 9_566 13_556
Sb1 Ba1 Sb3 172.78(2) 6_455 13_556
Sb1 Ba1 Sb3 89.893(14) 6 13_556
Sb1 Ba1 Sb3 87.331(18) 10_556 13_556
O1 Ba1 Sb3 81.89(15) 9_566 13_456
Sb1 Ba1 Sb3 89.893(14) 6_455 13_456
Sb1 Ba1 Sb3 172.78(2) 6 13_456
Sb1 Ba1 Sb3 87.331(18) 10_556 13_456
Sb3 Ba1 Sb3 88.655(19) 13_556 13_456
O1 Ba1 Cd1 104.8(2) 9_566 10_556
Sb1 Ba1 Cd1 46.879(10) 6_455 10_556
Sb1 Ba1 Cd1 46.879(10) 6 10_556
Sb1 Ba1 Cd1 90.32(2) 10_556 10_556
Sb3 Ba1 Cd1 135.568(9) 13_556 10_556
Sb3 Ba1 Cd1 135.568(9) 13_456 10_556
O1 Ba1 Ba1 41.3(2) 9_566 10_557
Sb1 Ba1 Ba1 118.403(13) 6_455 10_557
Sb1 Ba1 Ba1 118.403(13) 6 10_557
Sb1 Ba1 Ba1 123.600(13) 10_556 10_557
Sb3 Ba1 Ba1 55.333(10) 13_556 10_557
Sb3 Ba1 Ba1 55.333(10) 13_456 10_557
Cd1 Ba1 Ba1 146.084(14) 10_556 10_557
O1 Ba1 Cd1 127.04(14) 9_566 6_455
Sb1 Ba1 Cd1 86.085(15) 6_455 6_455
Sb1 Ba1 Cd1 141.91(2) 6 6_455
Sb1 Ba1 Cd1 44.080(12) 10_556 6_455
Sb3 Ba1 Cd1 97.88(2) 13_556 6_455
Sb3 Ba1 Cd1 45.305(13) 13_456 6_455
Cd1 Ba1 Cd1 110.717(16) 10_556 6_455
Ba1 Ba1 Cd1 96.095(11) 10_557 6_455
O1 Ba1 Cd1 127.04(14) 9_566 6
Sb1 Ba1 Cd1 141.91(2) 6_455 6
Sb1 Ba1 Cd1 86.085(15) 6 6
Sb1 Ba1 Cd1 44.080(12) 10_556 6
Sb3 Ba1 Cd1 45.305(13) 13_556 6
Sb3 Ba1 Cd1 97.88(2) 13_456 6
Cd1 Ba1 Cd1 110.717(16) 10_556 6
Ba1 Ba1 Cd1 96.095(11) 10_557 6
Cd1 Ba1 Cd1 73.930(18) 6_455 6
O1 Ba1 Ba2 33.43(8) 9_566 13_556
Sb1 Ba1 Ba2 102.38(2) 6_455 13_556
Sb1 Ba1 Ba2 59.870(15) 6 13_556
Sb1 Ba1 Ba2 149.758(14) 10_556 13_556
Sb3 Ba1 Ba2 71.76(2) 13_556 13_556
Sb3 Ba1 Ba2 113.01(2) 13_456 13_556
Cd1 Ba1 Ba2 89.834(17) 10_556 13_556
Ba1 Ba1 Ba2 61.338(10) 10_557 13_556
Cd1 Ba1 Ba2 157.339(18) 6_455 13_556
Cd1 Ba1 Ba2 108.487(18) 6 13_556
O1 Ba1 Ba2 33.43(8) 9_566 15_456
Sb1 Ba1 Ba2 59.870(15) 6_455 15_456
Sb1 Ba1 Ba2 102.38(2) 6 15_456
Sb1 Ba1 Ba2 149.758(14) 10_556 15_456
Sb3 Ba1 Ba2 113.01(2) 13_556 15_456
Sb3 Ba1 Ba2 71.76(2) 13_456 15_456
Cd1 Ba1 Ba2 89.834(17) 10_556 15_456
Ba1 Ba1 Ba2 61.338(10) 10_557 15_456
Cd1 Ba1 Ba2 108.487(18) 6_455 15_456
Cd1 Ba1 Ba2 157.339(18) 6 15_456
Ba2 Ba1 Ba2 60.48(3) 13_556 15_456
Ba2 Ba2 O1 149.4(3) 3 5_545
Ba2 Ba2 O1 23.8(2) 3 5_445
O1 Ba2 O1 125.7(5) 5_545 5_445
Ba2 Ba2 Sb2 126.355(16) 3 5_545
O1 Ba2 Sb2 81.2(2) 5_545 5_545
O1 Ba2 Sb2 145.67(16) 5_445 5_545
Ba2 Ba2 Sb2 126.355(16) 3 14_546
O1 Ba2 Sb2 81.2(2) 5_545 14_546
O1 Ba2 Sb2 145.67(16) 5_445 14_546
Sb2 Ba2 Sb2 46.34(2) 5_545 14_546
Ba2 Ba2 Sb1 84.688(14) 3 .
O1 Ba2 Sb1 85.43(8) 5_545 .
O1 Ba2 Sb1 77.81(6) 5_445 .
Sb2 Ba2 Sb1 84.448(15) 5_545 .
Sb2 Ba2 Sb1 130.31(2) 14_546 .
Ba2 Ba2 Sb1 84.688(14) 3 10_556
O1 Ba2 Sb1 85.43(8) 5_545 10_556
O1 Ba2 Sb1 77.81(6) 5_445 10_556
Sb2 Ba2 Sb1 130.31(2) 5_545 10_556
Sb2 Ba2 Sb1 84.448(15) 14_546 10_556
Sb1 Ba2 Sb1 141.85(3) . 10_556
Ba2 Ba2 Sb2 45.406(15) 3 5_445
O1 Ba2 Sb2 157.00(12) 5_545 5_445
O1 Ba2 Sb2 66.9(2) 5_445 5_445
Sb2 Ba2 Sb2 80.95(2) 5_545 5_445
Sb2 Ba2 Sb2 96.69(3) 14_546 5_445
Sb1 Ba2 Sb2 78.520(15) . 5_445
Sb1 Ba2 Sb2 117.29(2) 10_556 5_445
Ba2 Ba2 Sb2 45.406(15) 3 14_446
O1 Ba2 Sb2 157.00(12) 5_545 14_446
O1 Ba2 Sb2 66.9(2) 5_445 14_446
Sb2 Ba2 Sb2 96.69(3) 5_545 14_446
Sb2 Ba2 Sb2 80.95(2) 14_546 14_446
Sb1 Ba2 Sb2 117.29(2) . 14_446
Sb1 Ba2 Sb2 78.520(15) 10_556 14_446
Sb2 Ba2 Sb2 40.714(19) 5_445 14_446
Ba2 Ba2 Ba1 120.239(14) 3 13_556
O1 Ba2 Ba1 36.97(15) 5_545 13_556
O1 Ba2 Ba1 99.85(19) 5_445 13_556
Sb2 Ba2 Ba1 113.27(3) 5_545 13_556
Sb2 Ba2 Ba1 91.01(2) 14_546 13_556
Sb1 Ba2 Ba1 105.94(2) . 13_556
Sb1 Ba2 Ba1 50.811(12) 10_556 13_556
Sb2 Ba2 Ba1 165.22(2) 5_445 13_556
Sb2 Ba2 Ba1 129.286(14) 14_446 13_556
Ba2 Ba2 Ba1 120.239(14) 3 6_554
O1 Ba2 Ba1 36.97(15) 5_545 6_554
O1 Ba2 Ba1 99.85(19) 5_445 6_554
Sb2 Ba2 Ba1 91.01(2) 5_545 6_554
Sb2 Ba2 Ba1 113.27(3) 14_546 6_554
Sb1 Ba2 Ba1 50.810(12) . 6_554
Sb1 Ba2 Ba1 105.95(2) 10_556 6_554
Sb2 Ba2 Ba1 129.286(14) 5_445 6_554
Sb2 Ba2 Ba1 165.22(2) 14_446 6_554
Ba1 Ba2 Ba1 57.32(2) 13_556 6_554
Ba2 Ba2 Ba2 180.0 3 3_655
O1 Ba2 Ba2 30.6(3) 5_545 3_655
O1 Ba2 Ba2 156.2(2) 5_445 3_655
Sb2 Ba2 Ba2 53.648(16) 5_545 3_655
Sb2 Ba2 Ba2 53.648(16) 14_546 3_655
Sb1 Ba2 Ba2 95.311(14) . 3_655
Sb1 Ba2 Ba2 95.310(14) 10_556 3_655
Sb2 Ba2 Ba2 134.598(15) 5_445 3_655
Sb2 Ba2 Ba2 134.598(15) 14_446 3_655
Ba1 Ba2 Ba2 59.758(14) 13_556 3_655
Ba1 Ba2 Ba2 59.758(14) 6_554 3_655
Sb3 Ba3 Sb3 90.01(3) 5_455 5
Sb3 Ba3 Sb2 156.116(11) 5_455 14_556
Sb3 Ba3 Sb2 85.601(15) 5 14_556
Sb3 Ba3 Sb2 156.116(11) 5_455 5
Sb3 Ba3 Sb2 85.601(15) 5 5
Sb2 Ba3 Sb2 46.856(19) 14_556 5
Sb3 Ba3 Sb2 85.601(15) 5_455 5_455
Sb3 Ba3 Sb2 156.116(11) 5 5_455
Sb2 Ba3 Sb2 107.35(3) 14_556 5_455
Sb2 Ba3 Sb2 88.97(2) 5 5_455
Sb3 Ba3 Sb2 85.601(15) 5_455 14_456
Sb3 Ba3 Sb2 156.116(11) 5 14_456
Sb2 Ba3 Sb2 88.97(2) 14_556 14_456
Sb2 Ba3 Sb2 107.35(3) 5 14_456
Sb2 Ba3 Sb2 46.856(19) 5_455 14_456
Sb3 Ba3 Cd1 50.192(12) 5_455 5_455
Sb3 Ba3 Cd1 109.998(19) 5 5_455
Sb2 Ba3 Cd1 152.26(2) 14_556 5_455
Sb2 Ba3 Cd1 109.758(15) 5 5_455
Sb2 Ba3 Cd1 50.564(15) 5_455 5_455
Sb2 Ba3 Cd1 84.941(14) 14_456 5_455
Sb3 Ba3 Cd1 109.998(19) 5_455 14_556
Sb3 Ba3 Cd1 50.192(12) 5 14_556
Sb2 Ba3 Cd1 50.564(14) 14_556 14_556
Sb2 Ba3 Cd1 84.941(14) 5 14_556
Sb2 Ba3 Cd1 152.26(2) 5_455 14_556
Sb2 Ba3 Cd1 109.758(15) 14_456 14_556
Cd1 Ba3 Cd1 155.65(3) 5_455 14_556
Sb3 Ba3 Cd1 50.192(12) 5_455 14_456
Sb3 Ba3 Cd1 109.998(19) 5 14_456
Sb2 Ba3 Cd1 109.758(15) 14_556 14_456
Sb2 Ba3 Cd1 152.26(2) 5 14_456
Sb2 Ba3 Cd1 84.941(14) 5_455 14_456
Sb2 Ba3 Cd1 50.564(15) 14_456 14_456
Cd1 Ba3 Cd1 86.932(19) 5_455 14_456
Cd1 Ba3 Cd1 87.969(18) 14_556 14_456
Sb3 Ba3 Cd1 109.998(19) 5_455 5
Sb3 Ba3 Cd1 50.192(12) 5 5
Sb2 Ba3 Cd1 84.941(14) 14_556 5
Sb2 Ba3 Cd1 50.564(15) 5 5
Sb2 Ba3 Cd1 109.758(15) 5_455 5
Sb2 Ba3 Cd1 152.26(2) 14_456 5
Cd1 Ba3 Cd1 87.969(18) 5_455 5
Cd1 Ba3 Cd1 86.932(19) 14_556 5
Cd1 Ba3 Cd1 155.65(3) 14_456 5
Sb3 Ba3 Ba1 50.815(13) 5_455 2_564
Sb3 Ba3 Ba1 50.815(12) 5 2_564
Sb2 Ba3 Ba1 135.057(11) 14_556 2_564
Sb2 Ba3 Ba1 110.542(14) 5 2_564
Sb2 Ba3 Ba1 110.542(13) 5_455 2_564
Sb2 Ba3 Ba1 135.057(11) 14_456 2_564
Cd1 Ba3 Ba1 60.183(13) 5_455 2_564
Cd1 Ba3 Ba1 96.910(18) 14_556 2_564
Cd1 Ba3 Ba1 96.910(18) 14_456 2_564
Cd1 Ba3 Ba1 60.183(13) 5 2_564
Sb3 Ba3 Ba1 50.815(12) 5_455 9_566
Sb3 Ba3 Ba1 50.815(12) 5 9_566
Sb2 Ba3 Ba1 110.542(13) 14_556 9_566
Sb2 Ba3 Ba1 135.057(11) 5 9_566
Sb2 Ba3 Ba1 135.057(11) 5_455 9_566
Sb2 Ba3 Ba1 110.542(13) 14_456 9_566
Cd1 Ba3 Ba1 96.910(18) 5_455 9_566
Cd1 Ba3 Ba1 60.183(13) 14_556 9_566
Cd1 Ba3 Ba1 60.183(13) 14_456 9_566
Cd1 Ba3 Ba1 96.910(18) 5 9_566
Ba1 Ba3 Ba1 53.339(19) 2_564 9_566
Sb1 Ba4 Sb1 180.0 9 .
Sb1 Ba4 Sb2 92.883(11) 9 13_455
Sb1 Ba4 Sb2 87.118(11) . 13_455
Sb1 Ba4 Sb2 87.117(11) 9 5_545
Sb1 Ba4 Sb2 92.882(11) . 5_545
Sb2 Ba4 Sb2 180.00(2) 13_455 5_545
Sb1 Ba4 Sb2 92.883(11) 9 13
Sb1 Ba4 Sb2 87.118(11) . 13
Sb2 Ba4 Sb2 91.103(17) 13_455 13
Sb2 Ba4 Sb2 88.897(17) 5_545 13
Sb1 Ba4 Sb2 87.117(11) 9 5_445
Sb1 Ba4 Sb2 92.882(11) . 5_445
Sb2 Ba4 Sb2 88.897(17) 13_455 5_445
Sb2 Ba4 Sb2 91.103(17) 5_545 5_445
Sb2 Ba4 Sb2 180.00(2) 13 5_445
Sb1 Ba4 Ba2 122.622(15) 9 .
Sb1 Ba4 Ba2 57.377(15) . .
Sb2 Ba4 Ba2 128.045(16) 13_455 .
Sb2 Ba4 Ba2 51.955(16) 5_545 .
Sb2 Ba4 Ba2 120.039(15) 13 .
Sb2 Ba4 Ba2 59.961(16) 5_445 .
Sb1 Ba4 Ba2 57.378(15) 9 9
Sb1 Ba4 Ba2 122.623(15) . 9
Sb2 Ba4 Ba2 51.955(16) 13_455 9
Sb2 Ba4 Ba2 128.045(16) 5_545 9
Sb2 Ba4 Ba2 59.962(16) 13 9
Sb2 Ba4 Ba2 120.038(16) 5_445 9
Ba2 Ba4 Ba2 180.0 . 9
Sb1 Ba4 Ba2 57.378(15) 9 11
Sb1 Ba4 Ba2 122.623(15) . 11
Sb2 Ba4 Ba2 59.962(16) 13_455 11
Sb2 Ba4 Ba2 120.038(16) 5_545 11
Sb2 Ba4 Ba2 51.955(16) 13 11
Sb2 Ba4 Ba2 128.045(16) 5_445 11
Ba2 Ba4 Ba2 170.70(2) . 11
Ba2 Ba4 Ba2 9.30(2) 9 11
Sb1 Ba4 Ba2 122.622(15) 9 3
Sb1 Ba4 Ba2 57.377(15) . 3
Sb2 Ba4 Ba2 120.038(16) 13_455 3
Sb2 Ba4 Ba2 59.962(16) 5_545 3
Sb2 Ba4 Ba2 128.045(16) 13 3
Sb2 Ba4 Ba2 51.955(16) 5_445 3
Ba2 Ba4 Ba2 9.30(2) . 3
Ba2 Ba4 Ba2 170.70(2) 9 3
Ba2 Ba4 Ba2 180.00(3) 11 3
Sb1 Ba4 Ba3 119.404(13) 9 9_565
Sb1 Ba4 Ba3 60.597(13) . 9_565
Sb2 Ba4 Ba3 50.715(10) 13_455 9_565
Sb2 Ba4 Ba3 129.285(10) 5_545 9_565
Sb2 Ba4 Ba3 50.715(10) 13 9_565
Sb2 Ba4 Ba3 129.285(10) 5_445 9_565
Ba2 Ba4 Ba3 117.754(17) . 9_565
Ba2 Ba4 Ba3 62.247(17) 9 9_565
Ba2 Ba4 Ba3 62.247(17) 11 9_565
Ba2 Ba4 Ba3 117.753(17) 3 9_565
Sb1 Ba4 Ba3 60.596(13) 9 1_545
Sb1 Ba4 Ba3 119.403(13) . 1_545
Sb2 Ba4 Ba3 129.285(10) 13_455 1_545
Sb2 Ba4 Ba3 50.715(10) 5_545 1_545
Sb2 Ba4 Ba3 129.285(10) 13 1_545
Sb2 Ba4 Ba3 50.715(10) 5_445 1_545
Ba2 Ba4 Ba3 62.246(17) . 1_545
Ba2 Ba4 Ba3 117.753(17) 9 1_545
Ba2 Ba4 Ba3 117.753(17) 11 1_545
Ba2 Ba4 Ba3 62.247(17) 3 1_545
Ba3 Ba4 Ba3 180.000(14) 9_565 1_545
Sb1 Cd1 Sb1 116.02(3) 13_455 13
Sb1 Cd1 Sb3 111.041(18) 13_455 .
Sb1 Cd1 Sb3 111.041(18) 13 .
Sb1 Cd1 Sb2 106.517(18) 13_455 .
Sb1 Cd1 Sb2 106.517(18) 13 .
Sb3 Cd1 Sb2 104.88(3) . .
Sb1 Cd1 Ba3 165.66(2) 13_455 5_545
Sb1 Cd1 Ba3 77.928(14) 13 5_545
Sb3 Cd1 Ba3 63.794(16) . 5_545
Sb2 Cd1 Ba3 64.175(16) . 5_545
Sb1 Cd1 Ba3 77.928(14) 13_455 5_445
Sb1 Cd1 Ba3 165.66(2) 13 5_445
Sb3 Cd1 Ba3 63.794(16) . 5_445
Sb2 Cd1 Ba3 64.175(16) . 5_445
Ba3 Cd1 Ba3 87.970(18) 5_545 5_445
Sb1 Cd1 Ba1 60.507(15) 13_455 10_556
Sb1 Cd1 Ba1 60.507(15) 13 10_556
Sb3 Cd1 Ba1 110.98(2) . 10_556
Sb2 Cd1 Ba1 144.13(2) . 10_556
Ba3 Cd1 Ba1 133.514(12) 5_545 10_556
Ba3 Cd1 Ba1 133.514(12) 5_445 10_556
Sb1 Cd1 Ba1 57.047(15) 13_455 6_454
Sb1 Cd1 Ba1 118.43(2) 13 6_454
Sb3 Cd1 Ba1 57.165(15) . 6_454
Sb2 Cd1 Ba1 134.946(15) . 6_454
Ba3 Cd1 Ba1 120.77(2) 5_545 6_454
Ba3 Cd1 Ba1 71.117(15) 5_445 6_454
Ba1 Cd1 Ba1 69.281(16) 10_556 6_454
Sb1 Cd1 Ba1 118.43(2) 13_455 6_554
Sb1 Cd1 Ba1 57.047(15) 13 6_554
Sb3 Cd1 Ba1 57.165(15) . 6_554
Sb2 Cd1 Ba1 134.946(15) . 6_554
Ba3 Cd1 Ba1 71.117(15) 5_545 6_554
Ba3 Cd1 Ba1 120.77(2) 5_445 6_554
Ba1 Cd1 Ba1 69.281(16) 10_556 6_554
Ba1 Cd1 Ba1 73.927(18) 6_454 6_554
Ba2 O1 Ba2 118.9(5) 5_455 7
Ba2 O1 Ba1 109.60(7) 5_455 9_566
Ba2 O1 Ba1 109.60(7) 7 9_566
Ba2 O1 Ba1 109.60(7) 5_455 2_564
Ba2 O1 Ba1 109.60(7) 7 2_564
Ba1 O1 Ba1 97.4(4) 9_566 2_564
Ba2 O1 Ba2 6.78(4) 5_455 7_455
Ba2 O1 Ba2 125.7(5) 7 7_455
Ba1 O1 Ba2 105.43(7) 9_566 7_455
Ba1 O1 Ba2 105.43(7) 2_564 7_455
Ba2 O1 Ba2 125.7(5) 5_455 5
Ba2 O1 Ba2 6.78(4) 7 5
Ba1 O1 Ba2 105.43(7) 9_566 5
Ba1 O1 Ba2 105.43(7) 2_564 5
Ba2 O1 Ba2 132.4(4) 7_455 5

loop_
_geom_bond_atom_site_label_1
_geom_bond_atom_site_label_2
_geom_bond_distance
_geom_bond_site_symmetry_2
Sb1 Cd1 2.9209(5) 13_455
Sb1 Cd1 2.9209(5) 13
Sb1 Ba4 3.4547(7) .
Sb1 Ba1 3.4831(6) 6_554
Sb1 Ba1 3.4831(6) 6_454
Sb1 Ba1 3.5233(9) 10_556
Sb1 Ba2 3.8868(8) 3
Sb1 Ba2 3.8868(8) .
Sb2 Sb2 2.8112(12) 10_556
Sb2 Cd1 3.0334(9) .
Sb2 Ba4 3.4702(5) 5_455
Sb2 Ba4 3.4702(5) 5
Sb2 Ba3 3.5354(6) 5_445
Sb2 Ba3 3.5354(6) 5_545
Sb2 Ba2 3.5725(11) 7
Sb2 Ba2 3.5725(11) 5_455
Sb2 Ba2 4.0407(10) 5
Sb2 Ba2 4.0407(10) 7_455
Sb3 Cd1 2.9993(8) 10_556
Sb3 Cd1 2.9994(8) .
Sb3 Ba3 3.5031(8) 5_545
Sb3 Ba3 3.5031(8) 5_445
Sb3 Ba1 3.5453(6) 6_454
Sb3 Ba1 3.5453(6) 13_556
Sb3 Ba1 3.5453(6) 13_456
Sb3 Ba1 3.5453(6) 6_554
Ba1 O1 2.684(8) 9_566
Ba1 Sb1 3.4832(6) 6_455
Ba1 Sb1 3.4832(6) 6
Ba1 Sb1 3.5232(9) 10_556
Ba1 Sb3 3.5453(6) 13_556
Ba1 Sb3 3.5453(6) 13_456
Ba1 Cd1 3.8189(9) 10_556
Ba1 Ba1 4.0332(12) 10_557
Ba1 Cd1 4.1197(8) 6_455
Ba1 Cd1 4.1197(8) 6
Ba1 Ba2 4.2044(10) 13_556
Ba1 Ba2 4.2044(10) 15_456
Ba2 Ba2 0.7195(19) 3
Ba2 O1 2.459(7) 5_545
Ba2 O1 3.100(5) 5_445
Ba2 Sb2 3.5724(11) 5_545
Ba2 Sb2 3.5724(11) 14_546
Ba2 Sb1 3.8868(8) 10_556
Ba2 Sb2 4.0407(10) 5_445
Ba2 Sb2 4.0407(10) 14_446
Ba2 Ba1 4.2044(10) 13_556
Ba2 Ba1 4.2044(10) 6_554
Ba2 Ba2 4.235(2) 3_655
Ba3 Sb3 3.5031(8) 5_455
Ba3 Sb3 3.5031(8) 5
Ba3 Sb2 3.5354(6) 14_556
Ba3 Sb2 3.5354(6) 5
Ba3 Sb2 3.5354(6) 5_455
Ba3 Sb2 3.5354(6) 14_456
Ba3 Cd1 3.5672(6) 5_455
Ba3 Cd1 3.5672(6) 14_556
Ba3 Cd1 3.5672(6) 14_456
Ba3 Cd1 3.5672(6) 5
Ba3 Ba1 4.4929(10) 2_564
Ba3 Ba1 4.4929(10) 9_566
Ba4 Sb1 3.4547(7) 9
Ba4 Sb2 3.4702(5) 13_455
Ba4 Sb2 3.4702(5) 5_545
Ba4 Sb2 3.4702(5) 13
Ba4 Sb2 3.4702(5) 5_445
Ba4 Ba2 4.4395(7) 9
Ba4 Ba2 4.4395(7) 11
Ba4 Ba2 4.4395(7) 3
Ba4 Ba3 4.4961(6) 9_565
Ba4 Ba3 4.4961(6) 1_545
Cd1 Sb1 2.9209(5) 13_455
Cd1 Sb1 2.9209(5) 13
Cd1 Ba3 3.5672(6) 5_545
Cd1 Ba3 3.5672(6) 5_445
Cd1 Ba1 3.8189(9) 10_556
Cd1 Ba1 4.1198(8) 6_454
Cd1 Ba1 4.1198(8) 6_554
O1 Ba2 2.459(7) 5_455
O1 Ba2 2.459(7) 7
O1 Ba1 2.684(8) 9_566
O1 Ba1 2.684(8) 2_564
O1 Ba2 3.100(5) 7_455
O1 Ba2 3.100(5) 5
